data_2107409
loop_
_publ_author_name
'Martin, C.'
'Mitschler, A.'

_publ_section_title
;
 Structure cristalline du trimetaphosphate de baryum sodium Ba Na P3 O9
;
_journal_name_full 'Acta Crystallographica B (24,1968-38,1982)'
_journal_page_first 2348
_journal_page_last 2352
_journal_volume 28
_journal_year 1972
_chemical_formula_sum 'Ba Na O9 P3'
_chemical_name_systematic 'Ba Na (P3 O9)'
_space_group_IT_number 19
_symmetry_space_group_name_Hall 'P 2ac 2ab'
_symmetry_space_group_name_H-M 'P 21 21 21'
_cell_angle_alpha 90
_cell_angle_beta 90
_cell_angle_gamma 90
_cell_formula_units_Z 4
_cell_length_a 11.055
_cell_length_b 12.278
_cell_length_c 5.785
_cell_volume 785.217
_citation_journal_id_ASTM ACBCAR
_cod_data_source_file Martin_ACBCAR_1972_304.cif
_cod_data_source_block Ba1Na1O9P3
_cod_original_cell_volume 785.2171
_cod_original_formula_sum 'Ba1 Na1 O9 P3'
_cod_database_code 2107409

loop_
_symmetry_equiv_pos_as_xyz
x,y,z
-x+1/2,-y,z+1/2
x+1/2,-y+1/2,-z
-x,y+1/2,-z+1/2

loop_
_atom_site_label
_atom_site_type_symbol
_atom_site_fract_x
_atom_site_fract_y
_atom_site_fract_z
_atom_site_occupancy
_atom_site_U_iso_or_equiv
Na1 Na+1 0.47643 0.13571 0.1016 1 0.0
O2 O-2 0.1804 0.26217 0.5799 1 0.0
P3 P+5 0.15261 0.35757 0.39566 1 0.0
O6 O-2 0.30272 0.11538 0.3832 1 0.0
P1 P+5 0.41337 0.37096 0.38484 1 0.0
O5 O-2 0.44052 0.31929 0.1548 1 0.0
O3 O-2 0.40432 0.27687 0.585 1 0.0
O4 O-2 0.49922 0.4522 0.4784 1 0.0
P2 P+5 0.29921 0.18628 0.59047 1 0.0
O1 O-2 0.27942 0.42092 0.3886 1 0.0
Ba1 Ba+2 0.10795 0.08074 0.09851 1 0.0
O8 O-2 0.12975 0.30633 0.1622 1 0.0
O7 O-2 0.30708 0.13062 0.82 1 0.0
O9 O-2 0.06234 0.43027 0.5069 1 0.0
